data_2234898
loop_
_publ_author_name
'Ju, Zhi-Yu'
'Li, Gong-Chun'
'Li, Chao'
'Wang, Jie'
'Yang, Feng-Ling'

_publ_section_title
;
 6-Benzyloxy-2-phenylpyridazin-3(2<i>H</i>)-one
;
_journal_coeditor_code BG2457
_journal_issue 6
_journal_name_full 'Acta Crystallographica Section E'
_journal_page_first o1646
_journal_paper_doi 10.1107/S1600536812018776
_journal_volume 68
_journal_year 2012
_chemical_formula_iupac 'C17 H14 N2 O2'
_chemical_formula_moiety 'C17 H14 N2 O2'
_chemical_formula_sum 'C17 H14 N2 O2'
_chemical_formula_weight 278.30
_chemical_name_systematic
;
6-Benzyloxy-2-phenylpyridazin-3(2<i>H</i>)-one
;
_space_group_IT_number 2
_symmetry_cell_setting triclinic
_symmetry_space_group_name_Hall '-P 1'
_symmetry_space_group_name_H-M 'P -1'
_atom_sites_solution_hydrogens geom
_atom_sites_solution_primary direct
_atom_sites_solution_secondary difmap
_cell_angle_alpha 106.618(7)
_cell_angle_beta 97.489(6)
_cell_angle_gamma 101.098(9)
_cell_formula_units_Z 2
_cell_length_a 7.390(4)
_cell_length_b 9.385(5)
_cell_length_c 10.587(6)
_cell_measurement_reflns_used 2420
_cell_measurement_temperature 113(2)
_cell_measurement_theta_max 27.9
_cell_measurement_theta_min 2.0
_cell_volume 676.9(6)
_computing_cell_refinement 'CrystalClear (Rigaku/MSC, 2005)'
_computing_data_collection 'CrystalClear (Rigaku/MSC, 2005)'
_computing_data_reduction 'CrystalClear (Rigaku/MSC, 2005)'
_computing_molecular_graphics 'SHELXTL (Sheldrick, 2008)'
_computing_publication_material 'CrystalStructure (Rigaku/MSC, 2005)'
_computing_structure_refinement 'SHELXL97 (Sheldrick, 2008)'
_computing_structure_solution 'SHELXS97 (Sheldrick, 2008)'
_diffrn_ambient_temperature 113(2)
_diffrn_detector_area_resol_mean 14.63
_diffrn_measured_fraction_theta_full 0.984
_diffrn_measured_fraction_theta_max 0.984
_diffrn_measurement_device_type 'Rigaku Saturn CCD area-detector'
_diffrn_measurement_method '\w and \f scans'
_diffrn_radiation_monochromator multilayer
_diffrn_radiation_source 'rotating anode'
_diffrn_radiation_type MoK\a
_diffrn_radiation_wavelength 0.71073
_diffrn_reflns_av_R_equivalents 0.0369
_diffrn_reflns_av_sigmaI/netI 0.0681
_diffrn_reflns_limit_h_max 9
_diffrn_reflns_limit_h_min -9
_diffrn_reflns_limit_k_max 12
_diffrn_reflns_limit_k_min -12
_diffrn_reflns_limit_l_max 13
_diffrn_reflns_limit_l_min -13
_diffrn_reflns_number 7083
_diffrn_reflns_theta_full 27.86
_diffrn_reflns_theta_max 27.86
_diffrn_reflns_theta_min 2.05
_diffrn_standards_decay_% 0
_diffrn_standards_interval_count 0
_diffrn_standards_interval_time 0
_diffrn_standards_number 0
_exptl_absorpt_coefficient_mu 0.091
_exptl_absorpt_correction_T_max 0.9874
_exptl_absorpt_correction_T_min 0.9820
_exptl_absorpt_correction_type multi-scan
_exptl_absorpt_process_details '(CrystalClear; Rigaku/MSC, 2005)'
_exptl_crystal_colour Colorless
_exptl_crystal_density_diffrn 1.365
_exptl_crystal_density_method 'not measured'
_exptl_crystal_description Prism
_exptl_crystal_F_000 292
_exptl_crystal_size_max 0.20
_exptl_crystal_size_mid 0.18
_exptl_crystal_size_min 0.14
_refine_diff_density_max 0.288
_refine_diff_density_min -0.205
_refine_ls_extinction_method none
_refine_ls_goodness_of_fit_ref 1.023
_refine_ls_hydrogen_treatment constr
_refine_ls_matrix_type full
_refine_ls_number_parameters 190
_refine_ls_number_reflns 3167
_refine_ls_number_restraints 0
_refine_ls_restrained_S_all 1.023
_refine_ls_R_factor_all 0.0496
_refine_ls_R_factor_gt 0.0358
_refine_ls_shift/su_max 0.000
_refine_ls_shift/su_mean 0.000
_refine_ls_structure_factor_coef Fsqd
_refine_ls_weighting_details 'calc w=1/[\s^2^(Fo^2^)+(0.0140P)^2^] where P=(Fo^2^+2Fc^2^)/3'
_refine_ls_weighting_scheme calc
_refine_ls_wR_factor_gt 0.0677
_refine_ls_wR_factor_ref 0.0695
_reflns_number_gt 2103
_reflns_number_total 3167
_reflns_threshold_expression I>2\s(I)
_cod_data_source_file bg2457.cif
_cod_data_source_block I
_cod_database_code 2234898
_cod_database_fobs_code 2234898

loop_
_symmetry_equiv_pos_as_xyz
'x, y, z'
'-x, -y, -z'

loop_
_atom_site_type_symbol
_atom_site_label
_atom_site_fract_x
_atom_site_fract_y
_atom_site_fract_z
_atom_site_U_iso_or_equiv
_atom_site_adp_type
_atom_site_calc_flag
_atom_site_refinement_flags
_atom_site_occupancy
_atom_site_symmetry_multiplicity
O O1 0.42844(11) 0.94745(8) 0.63170(7) 0.0233(2) Uani d . 1 1
O O2 0.77932(11) 0.49972(8) 0.63235(8) 0.0216(2) Uani d . 1 1
N N1 0.48299(13) 0.75278(10) 0.71052(9) 0.0164(2) Uani d . 1 1
N N2 0.57426(13) 0.63946(10) 0.71641(9) 0.0175(2) Uani d . 1 1
C C1 0.36869(16) 0.78488(12) 0.81087(11) 0.0167(3) Uani d . 1 1
C C2 0.18835(17) 0.79994(12) 0.77449(12) 0.0201(3) Uani d . 1 1
H H2 0.1387 0.7879 0.6836 0.024 Uiso calc R 1 1
C C3 0.08053(17) 0.83289(12) 0.87255(12) 0.0220(3) Uani d . 1 1
H H3 -0.0429 0.8447 0.8488 0.026 Uiso calc R 1 1
C C4 0.15216(17) 0.84853(12) 1.00468(12) 0.0226(3) Uani d . 1 1
H H4 0.0780 0.8708 1.0713 0.027 Uiso calc R 1 1
C C5 0.33193(17) 0.83158(12) 1.03932(12) 0.0216(3) Uani d . 1 1
H H5 0.3805 0.8414 1.1298 0.026 Uiso calc R 1 1
C C6 0.44193(17) 0.80031(12) 0.94267(11) 0.0194(3) Uani d . 1 1
H H6 0.5658 0.7896 0.9667 0.023 Uiso calc R 1 1
C C7 0.50525(16) 0.84005(12) 0.62487(11) 0.0175(3) Uani d . 1 1
C C8 0.62325(15) 0.79457(12) 0.52976(11) 0.0187(3) Uani d . 1 1
H H8 0.6404 0.8461 0.4653 0.022 Uiso calc R 1 1
C C9 0.70914(16) 0.68125(12) 0.53036(11) 0.0190(3) Uani d . 1 1
H H9 0.7855 0.6509 0.4669 0.023 Uiso calc R 1 1
C C10 0.68183(16) 0.60737(12) 0.63011(11) 0.0172(3) Uani d . 1 1
C C11 0.76814(17) 0.43746(13) 0.74356(11) 0.0219(3) Uani d . 1 1
H H11A 0.6432 0.3673 0.7289 0.026 Uiso calc R 1 1
H H11B 0.7866 0.5214 0.8293 0.026 Uiso calc R 1 1
C C12 0.91981(16) 0.35233(12) 0.74890(11) 0.0178(3) Uani d . 1 1
C C13 1.09241(17) 0.42585(13) 0.83407(11) 0.0218(3) Uani d . 1 1
H H13 1.1142 0.5302 0.8874 0.026 Uiso calc R 1 1
C C14 1.23333(17) 0.34891(13) 0.84226(11) 0.0230(3) Uani d . 1 1
H H14 1.3512 0.4006 0.9008 0.028 Uiso calc R 1 1
C C15 1.20271(17) 0.19639(13) 0.76516(11) 0.0217(3) Uani d . 1 1
H H15 1.2986 0.1428 0.7712 0.026 Uiso calc R 1 1
C C16 1.03045(17) 0.12308(13) 0.67916(11) 0.0217(3) Uani d . 1 1
H H16 1.0090 0.0189 0.6255 0.026 Uiso calc R 1 1
C C17 0.89004(17) 0.19985(12) 0.67083(11) 0.0206(3) Uani d . 1 1
H H17 0.7727 0.1484 0.6116 0.025 Uiso calc R 1 1

loop_
_atom_site_aniso_label
_atom_site_aniso_U_11
_atom_site_aniso_U_22
_atom_site_aniso_U_33
_atom_site_aniso_U_12
_atom_site_aniso_U_13
_atom_site_aniso_U_23
O1 0.0327(5) 0.0207(5) 0.0235(5) 0.0139(4) 0.0090(4) 0.0113(4)
O2 0.0276(5) 0.0237(5) 0.0227(5) 0.0151(4) 0.0099(4) 0.0134(4)
N1 0.0187(6) 0.0172(5) 0.0177(5) 0.0093(4) 0.0052(5) 0.0083(4)
N2 0.0189(6) 0.0168(5) 0.0198(5) 0.0085(4) 0.0041(5) 0.0074(4)
C1 0.0200(7) 0.0130(6) 0.0188(7) 0.0044(5) 0.0066(5) 0.0062(5)
C2 0.0241(7) 0.0176(6) 0.0199(7) 0.0065(5) 0.0040(6) 0.0075(5)
C3 0.0196(7) 0.0181(6) 0.0314(8) 0.0078(5) 0.0071(6) 0.0096(5)
C4 0.0290(8) 0.0176(7) 0.0243(7) 0.0080(6) 0.0129(6) 0.0067(5)
C5 0.0271(8) 0.0199(7) 0.0169(7) 0.0034(6) 0.0043(6) 0.0061(5)
C6 0.0202(7) 0.0180(6) 0.0209(7) 0.0050(5) 0.0038(6) 0.0077(5)
C7 0.0201(7) 0.0170(6) 0.0158(6) 0.0044(5) 0.0016(5) 0.0067(5)
C8 0.0224(7) 0.0195(6) 0.0165(6) 0.0056(5) 0.0052(6) 0.0081(5)
C9 0.0201(7) 0.0215(7) 0.0163(7) 0.0053(5) 0.0056(5) 0.0062(5)
C10 0.0185(7) 0.0164(6) 0.0170(6) 0.0067(5) 0.0012(5) 0.0051(5)
C11 0.0255(8) 0.0243(7) 0.0223(7) 0.0104(6) 0.0078(6) 0.0132(5)
C12 0.0210(7) 0.0199(6) 0.0185(7) 0.0098(5) 0.0081(6) 0.0102(5)
C13 0.0270(8) 0.0166(6) 0.0238(7) 0.0074(6) 0.0066(6) 0.0074(5)
C14 0.0194(7) 0.0240(7) 0.0257(7) 0.0058(6) 0.0014(6) 0.0090(6)
C15 0.0249(7) 0.0259(7) 0.0229(7) 0.0151(6) 0.0095(6) 0.0128(6)
C16 0.0322(8) 0.0167(6) 0.0186(7) 0.0101(6) 0.0071(6) 0.0056(5)
C17 0.0219(7) 0.0216(7) 0.0187(7) 0.0052(5) 0.0020(5) 0.0080(5)

loop_
_atom_type_symbol
_atom_type_description
_atom_type_scat_dispersion_real
_atom_type_scat_dispersion_imag
_atom_type_scat_source
C C 0.0033 0.0016 'International Tables Vol C Tables 4.2.6.8 and 6.1.1.4'
H H 0.0000 0.0000 'International Tables Vol C Tables 4.2.6.8 and 6.1.1.4'
N N 0.0061 0.0033 'International Tables Vol C Tables 4.2.6.8 and 6.1.1.4'
O O 0.0106 0.0060 'International Tables Vol C Tables 4.2.6.8 and 6.1.1.4'

loop_
_geom_angle_atom_site_label_1
_geom_angle_atom_site_label_2
_geom_angle_atom_site_label_3
_geom_angle
C10 O2 C11 115.71(9)
N2 N1 C7 125.17(10)
N2 N1 C1 113.91(9)
C7 N1 C1 120.75(10)
C10 N2 N1 116.73(10)
C2 C1 C6 120.99(11)
C2 C1 N1 119.79(11)
C6 C1 N1 119.22(11)
C1 C2 C3 119.21(11)
C1 C2 H2 120.4
C3 C2 H2 120.4
C4 C3 C2 120.34(12)
C4 C3 H3 119.8
C2 C3 H3 119.8
C5 C4 C3 119.82(11)
C5 C4 H4 120.1
C3 C4 H4 120.1
C4 C5 C6 120.45(12)
C4 C5 H5 119.8
C6 C5 H5 119.8
C1 C6 C5 119.19(12)
C1 C6 H6 120.4
C5 C6 H6 120.4
O1 C7 N1 121.54(11)
O1 C7 C8 123.94(10)
N1 C7 C8 114.53(11)
C9 C8 C7 121.43(11)
C9 C8 H8 119.3
C7 C8 H8 119.3
C8 C9 C10 117.73(11)
C8 C9 H9 121.1
C10 C9 H9 121.1
N2 C10 O2 119.85(10)
N2 C10 C9 124.22(12)
O2 C10 C9 115.93(11)
O2 C11 C12 107.55(9)
O2 C11 H11A 110.2
C12 C11 H11A 110.2
O2 C11 H11B 110.2
C12 C11 H11B 110.2
H11A C11 H11B 108.5
C13 C12 C17 119.09(12)
C13 C12 C11 119.69(11)
C17 C12 C11 121.21(11)
C14 C13 C12 120.71(11)
C14 C13 H13 119.6
C12 C13 H13 119.6
C13 C14 C15 120.09(12)
C13 C14 H14 120.0
C15 C14 H14 120.0
C14 C15 C16 119.22(12)
C14 C15 H15 120.4
C16 C15 H15 120.4
C17 C16 C15 120.69(12)
C17 C16 H16 119.7
C15 C16 H16 119.7
C16 C17 C12 120.20(12)
C16 C17 H17 119.9
C12 C17 H17 119.9

loop_
_geom_bond_atom_site_label_1
_geom_bond_atom_site_label_2
_geom_bond_distance
O1 C7 1.2379(14)
O2 C10 1.3526(14)
O2 C11 1.4611(14)
N1 N2 1.3758(13)
N1 C7 1.3899(14)
N1 C1 1.4429(14)
N2 C10 1.2967(14)
C1 C2 1.3836(17)
C1 C6 1.3850(17)
C2 C3 1.3911(16)
C2 H2 0.9500
C3 C4 1.3851(17)
C3 H3 0.9500
C4 C5 1.3829(17)
C4 H4 0.9500
C5 C6 1.3896(16)
C5 H5 0.9500
C6 H6 0.9500
C7 C8 1.4432(16)
C8 C9 1.3405(15)
C8 H8 0.9500
C9 C10 1.4343(16)
C9 H9 0.9500
C11 C12 1.5006(16)
C11 H11A 0.9900
C11 H11B 0.9900
C12 C13 1.3862(16)
C12 C17 1.3907(16)
C13 C14 1.3839(16)
C13 H13 0.9500
C14 C15 1.3875(17)
C14 H14 0.9500
C15 C16 1.3875(16)
C15 H15 0.9500
C16 C17 1.3799(16)
C16 H16 0.9500
C17 H17 0.9500

loop_
_geom_hbond_atom_site_label_D
_geom_hbond_atom_site_label_H
_geom_hbond_atom_site_label_A
_geom_hbond_site_symmetry_A
_geom_hbond_distance_DH
_geom_hbond_distance_HA
_geom_hbond_distance_DA
_geom_hbond_angle_DHA
C8 H8 O1 2_676 0.95 2.54 3.389(2) 149
C15 H15 O1 1_645 0.95 2.44 3.235(2) 141
C4 H4 Cg2 2_667 0.95 2.76 3.494(2) 135
C9 H9 Cg2 2_766 0.95 2.95 3.752(2) 143
C13 H13 Cg1 1_655 0.95 2.63 3.456(2) 145

loop_
_geom_torsion_atom_site_label_1
_geom_torsion_atom_site_label_2
_geom_torsion_atom_site_label_3
_geom_torsion_atom_site_label_4
_geom_torsion
C7 N1 N2 C10 -3.67(15)
C1 N1 N2 C10 -178.83(9)
N2 N1 C1 C2 -134.36(10)
C7 N1 C1 C2 50.24(14)
N2 N1 C1 C6 45.70(13)
C7 N1 C1 C6 -129.70(12)
C6 C1 C2 C3 0.78(16)
N1 C1 C2 C3 -179.16(9)
C1 C2 C3 C4 -0.80(16)
C2 C3 C4 C5 0.13(16)
C3 C4 C5 C6 0.58(16)
C2 C1 C6 C5 -0.09(16)
N1 C1 C6 C5 179.85(9)
C4 C5 C6 C1 -0.60(16)
N2 N1 C7 O1 -174.84(10)
C1 N1 C7 O1 0.01(17)
N2 N1 C7 C8 5.19(16)
C1 N1 C7 C8 -179.96(9)
O1 C7 C8 C9 177.26(11)
N1 C7 C8 C9 -2.77(16)
C7 C8 C9 C10 -0.74(16)
N1 N2 C10 O2 178.41(9)
N1 N2 C10 C9 -0.47(16)
C11 O2 C10 N2 -5.75(15)
C11 O2 C10 C9 173.22(9)
C8 C9 C10 N2 2.57(17)
C8 C9 C10 O2 -176.35(9)
C10 O2 C11 C12 -166.04(9)
O2 C11 C12 C13 94.70(12)
O2 C11 C12 C17 -86.01(13)
C17 C12 C13 C14 -0.35(17)
C11 C12 C13 C14 178.96(10)
C12 C13 C14 C15 -0.22(18)
C13 C14 C15 C16 0.68(17)
C14 C15 C16 C17 -0.59(17)
C15 C16 C17 C12 0.02(17)
C13 C12 C17 C16 0.44(17)
C11 C12 C17 C16 -178.85(10)

loop_
_cod_related_entry_id
_cod_related_entry_database
_cod_related_entry_code
1 ChemSpider 657323
